data_4343099
loop_
_publ_author_name
'Du, Cheng-Feng'
'Li, Jian-Rong'
'Zhang, Bo'
'Shen, Nan-Nan'
'Huang, Xiao-Ying'

_publ_section_title
;
 From T2,2@Bmmim to Alkali@T2,2@Bmmim Ivory Ball-like Clusters:
 Ionothermal Syntheses, Precise Doping, and Photocatalytic Properties.
;
_journal_issue 12
_journal_name_full 'Inorganic chemistry'
_journal_page_first 5874
_journal_page_last 5878
_journal_paper_doi 10.1021/acs.inorgchem.5b00652
_journal_volume 54
_journal_year 2015
_chemical_formula_moiety 'C72 H136 In9 N16 Rb Se38 Sn7'
_chemical_formula_sum 'C72 H136 In9 N16 Rb Se38 Sn7'
_chemical_formula_weight 6176.12
_chemical_name_systematic
;
 ?
;
_space_group_crystal_system tetragonal
_space_group_IT_number 88
_space_group_name_Hall '-I 4ad'
_space_group_name_H-M_alt 'I 41/a'
_symmetry_space_group_name_Hall '-I 4ad'
_symmetry_space_group_name_H-M 'I 41/a :2'
_atom_sites_solution_hydrogens geom
_audit_creation_method SHELXL-2013
_cell_angle_alpha 90
_cell_angle_beta 90
_cell_angle_gamma 90
_cell_formula_units_Z 4
_cell_length_a 19.6218(3)
_cell_length_b 19.6218(3)
_cell_length_c 37.6897(9)
_cell_measurement_reflns_used 7887
_cell_measurement_temperature 100(2)
_cell_measurement_theta_max 75.4210
_cell_measurement_theta_min 3.9180
_cell_volume 14511.1(5)
_computing_structure_refinement 'SHELXL-2013 (Sheldrick, 2013)'
_diffrn_ambient_temperature 100(2)
_diffrn_measured_fraction_theta_full 0.997
_diffrn_measured_fraction_theta_max 0.979
_diffrn_measurement_device_type 'SuperNova, Dual, Cu at zero, Atlas'
_diffrn_measurement_method '\w scans'
_diffrn_radiation_type CuK\a
_diffrn_radiation_wavelength 1.54178
_diffrn_reflns_av_R_equivalents 0.0318
_diffrn_reflns_av_unetI/netI 0.0366
_diffrn_reflns_laue_measured_fraction_full 0.997
_diffrn_reflns_laue_measured_fraction_max 0.979
_diffrn_reflns_limit_h_max 23
_diffrn_reflns_limit_h_min -23
_diffrn_reflns_limit_k_max 24
_diffrn_reflns_limit_k_min -19
_diffrn_reflns_limit_l_max 12
_diffrn_reflns_limit_l_min -47
_diffrn_reflns_number 18656
_diffrn_reflns_point_group_measured_fraction_full 0.997
_diffrn_reflns_point_group_measured_fraction_max 0.979
_diffrn_reflns_theta_full 67.679
_diffrn_reflns_theta_max 76.768
_diffrn_reflns_theta_min 2.539
_diffrn_source 'sealed X-ray tube'
_exptl_absorpt_coefficient_mu 32.205
_exptl_absorpt_correction_T_max 1.00000
_exptl_absorpt_correction_T_min 0.58379
_exptl_absorpt_correction_type multi-scan
_exptl_absorpt_process_details
;
CrysAlisPro, Agilent Technologies,
Version 1.171.37.33 (release 27-03-2014 CrysAlis171 .NET)
(compiled Mar 27 2014,17:12:48)
Empirical absorption correction using spherical harmonics,
 implemented in SCALE3 ABSPACK scaling algorithm.
;
_exptl_crystal_colour ORANGE
_exptl_crystal_density_diffrn 2.827
_exptl_crystal_description BLOCK
_exptl_crystal_F_000 11200
_exptl_crystal_size_max 0.08
_exptl_crystal_size_mid 0.05
_exptl_crystal_size_min 0.05
_refine_diff_density_max 1.261
_refine_diff_density_min -3.913
_refine_diff_density_rms 0.238
_refine_ls_extinction_method none
_refine_ls_goodness_of_fit_ref 1.007
_refine_ls_hydrogen_treatment constr
_refine_ls_matrix_type full
_refine_ls_number_parameters 367
_refine_ls_number_reflns 7501
_refine_ls_number_restraints 185
_refine_ls_restrained_S_all 0.995
_refine_ls_R_factor_all 0.0515
_refine_ls_R_factor_gt 0.0423
_refine_ls_shift/su_max 0.001
_refine_ls_shift/su_mean 0.000
_refine_ls_structure_factor_coef Fsqd
_refine_ls_weighting_details
;
 w=1/[\s^2^(Fo^2^)+(0.0700P)^2^+284.0000P]
 where P=(Fo^2^+2Fc^2^)/3
;
_refine_ls_weighting_scheme calc
_refine_ls_wR_factor_gt 0.1221
_refine_ls_wR_factor_ref 0.1305
_reflns_Friedel_coverage 0.000
_reflns_number_gt 6347
_reflns_number_total 7501
_reflns_threshold_expression 'I > 2\s(I)'
_cod_data_source_file ic5b00652_si_001.cif
_cod_data_source_block 3-CD8-42C
_cod_depositor_comments 'Adding full bibliography for 4343097--4343099.cif.'
_cod_original_cell_volume 14511.1(6)
_cod_database_code 4343099
_shelx_space_group_comment
;
The symmetry employed for this shelxl refinement is uniquely defined
by the following loop, which should always be used as a source of
symmetry information in preference to the above space-group names.
They are only intended as comments.
;
_shelxl_version_number 2013-2

loop_
_space_group_symop_operation_xyz
'x, y, z'
'-y+3/4, x+1/4, z+1/4'
'-x, -y+1/2, z'
'y+1/4, -x+1/4, z+1/4'
'x+1/2, y+1/2, z+1/2'
'-y+5/4, x+3/4, z+3/4'
'-x+1/2, -y+1, z+1/2'
'y+3/4, -x+3/4, z+3/4'
'-x, -y, -z'
'y-3/4, -x-1/4, -z-1/4'
'x, y-1/2, -z'
'-y-1/4, x-1/4, -z-1/4'
'-x+1/2, -y+1/2, -z+1/2'
'y-1/4, -x+1/4, -z+1/4'
'x+1/2, y, -z+1/2'
'-y+1/4, x+1/4, -z+1/4'

loop_
_atom_site_label
_atom_site_type_symbol
_atom_site_fract_x
_atom_site_fract_y
_atom_site_fract_z
_atom_site_U_iso_or_equiv
_atom_site_adp_type
_atom_site_occupancy
_atom_site_site_symmetry_order
_atom_site_calc_flag
_atom_site_refinement_flags_posn
_atom_site_refinement_flags_adp
_atom_site_refinement_flags_occupancy
_atom_site_disorder_assembly
_atom_site_disorder_group
Sn1 Sn 0.51577(2) 0.35140(2) 0.26068(2) 0.01563(12) Uani 0.4375 1 d . . P A 1
Sn2 Sn 0.54222(3) 0.54945(3) 0.26477(2) 0.02080(13) Uani 0.4375 1 d . . P A 1
Sn3 Sn 0.62253(2) 0.43618(2) 0.33854(2) 0.01572(12) Uani 0.4375 1 d . . P A 1
Sn4 Sn 0.42524(2) 0.45920(2) 0.33494(2) 0.01571(12) Uani 0.4375 1 d . . P A 1
In1 In 0.51577(2) 0.35140(2) 0.26068(2) 0.01563(12) Uani 0.5625 1 d . . P A 2
In2 In 0.54222(3) 0.54945(3) 0.26477(2) 0.02080(13) Uani 0.5625 1 d . . P A 2
In3 In 0.62253(2) 0.43618(2) 0.33854(2) 0.01572(12) Uani 0.5625 1 d . . P A 2
In4 In 0.42524(2) 0.45920(2) 0.33494(2) 0.01571(12) Uani 0.5625 1 d . . P A 2
Rb1 Rb 0.5000 0.2500 0.3750 0.0471(5) Uani 1 4 d S T P A .
Se1 Se 0.5000 0.2500 0.21870(3) 0.0164(2) Uani 1 2 d S T P . .
Se2 Se 0.53254(4) 0.45301(4) 0.21911(2) 0.02119(17) Uani 1 1 d . . . . .
Se3 Se 0.62057(4) 0.33066(4) 0.29909(2) 0.01977(17) Uani 1 1 d . . . . .
Se4 Se 0.40657(4) 0.35419(4) 0.29676(2) 0.01880(17) Uani 1 1 d . . . . .
Se5 Se 0.64581(4) 0.54635(4) 0.30576(2) 0.02011(17) Uani 1 1 d . . . . .
Se6 Se 0.56410(6) 0.65824(5) 0.22805(2) 0.0326(2) Uani 1 1 d . . . . .
Se7 Se 0.55664(7) 0.73344(6) 0.27537(3) 0.0489(3) Uani 1 1 d . . . . .
Se8 Se 0.72693(4) 0.43382(4) 0.37901(2) 0.01899(17) Uani 1 1 d . . . . .
Se9 Se 0.51937(4) 0.43463(4) 0.37935(2) 0.01693(16) Uani 1 1 d . . . . .
Se10 Se 0.43246(4) 0.56962(4) 0.29977(2) 0.01914(17) Uani 1 1 d . . . . .
N1 N 0.6327(4) 0.2314(5) 0.1531(2) 0.0343(17) Uani 1 1 d . . . . .
N2 N 0.6741(4) 0.3192(5) 0.17957(19) 0.0338(17) Uani 1 1 d . . . . .
N3 N 0.7717(5) 0.5862(5) 0.2454(3) 0.052(3) Uani 1 1 d . . . . .
N4 N 0.8426(6) 0.6074(5) 0.2873(3) 0.058(3) Uani 1 1 d D . . . .
C1 C 0.6242(5) 0.2873(5) 0.1309(2) 0.034(2) Uani 1 1 d . . . . .
H1A H 0.6039 0.2868 0.1080 0.040 Uiso 1 1 calc R U . . .
C2 C 0.6497(5) 0.3418(5) 0.1476(2) 0.035(2) Uani 1 1 d . . . . .
H2A H 0.6506 0.3873 0.1390 0.043 Uiso 1 1 calc R U . . .
C3 C 0.6640(4) 0.2519(6) 0.1823(2) 0.036(2) Uani 1 1 d . . . . .
C4 C 0.7112(5) 0.3624(6) 0.2048(3) 0.041(2) Uani 1 1 d . . . . .
H4A H 0.7587 0.3470 0.2064 0.061 Uiso 1 1 calc R U . . .
H4B H 0.6897 0.3591 0.2282 0.061 Uiso 1 1 calc R U . . .
H4C H 0.7100 0.4098 0.1967 0.061 Uiso 1 1 calc R U . . .
C5 C 0.6856(5) 0.2102(7) 0.2123(3) 0.046(3) Uani 1 1 d . . . . .
H5A H 0.6576 0.1688 0.2133 0.068 Uiso 1 1 calc R U . . .
H5B H 0.6802 0.2360 0.2343 0.068 Uiso 1 1 calc R U . . .
H5C H 0.7336 0.1975 0.2093 0.068 Uiso 1 1 calc R U . . .
C6 C 0.6104(5) 0.1614(5) 0.1457(3) 0.041(2) Uani 1 1 d . . . . .
H6A H 0.6047 0.1368 0.1685 0.049 Uiso 1 1 calc R U . . .
H6B H 0.6462 0.1377 0.1320 0.049 Uiso 1 1 calc R U . . .
C7 C 0.5445(7) 0.1582(6) 0.1254(4) 0.056(3) Uani 1 1 d . . . . .
H7A H 0.5507 0.1815 0.1024 0.068 Uiso 1 1 calc R U . . .
H7B H 0.5091 0.1832 0.1389 0.068 Uiso 1 1 calc R U . . .
C8 C 0.5192(8) 0.0843(8) 0.1185(4) 0.068(4) Uani 1 1 d . . . . .
H8A H 0.5212 0.0585 0.1410 0.082 Uiso 1 1 calc R U . . .
H8B H 0.4709 0.0862 0.1110 0.082 Uiso 1 1 calc R U . . .
C9 C 0.5575(9) 0.0480(8) 0.0920(4) 0.072(4) Uani 1 1 d . . . . .
H9A H 0.5338 0.0056 0.0859 0.108 Uiso 1 1 calc R U . . .
H9B H 0.6029 0.0373 0.1013 0.108 Uiso 1 1 calc R U . . .
H9C H 0.5620 0.0763 0.0707 0.108 Uiso 1 1 calc R U . . .
C10 C 0.7739(9) 0.6563(7) 0.2495(4) 0.072(4) Uani 1 1 d . . . . .
H10A H 0.7487 0.6891 0.2363 0.086 Uiso 1 1 calc R U . . .
C11 C 0.8185(10) 0.6689(7) 0.2757(5) 0.082(5) Uani 1 1 d D . . . .
H11A H 0.8310 0.7125 0.2845 0.098 Uiso 1 1 calc R U . . .
C12 C 0.8144(6) 0.5585(6) 0.2689(3) 0.047(3) Uani 1 1 d . . . . .
C13 C 0.7323(7) 0.5502(7) 0.2185(3) 0.058(3) Uani 1 1 d . . . . .
H13A H 0.7101 0.5106 0.2293 0.086 Uiso 1 1 calc R U . . .
H13B H 0.7628 0.5350 0.1995 0.086 Uiso 1 1 calc R U . . .
H13C H 0.6977 0.5808 0.2088 0.086 Uiso 1 1 calc R U . . .
C14 C 0.8239(7) 0.4842(7) 0.2739(4) 0.060(3) Uani 1 1 d . . . . .
H14A H 0.8678 0.4758 0.2855 0.090 Uiso 1 1 calc R U . . .
H14B H 0.8230 0.4614 0.2508 0.090 Uiso 1 1 calc R U . . .
H14C H 0.7871 0.4663 0.2888 0.090 Uiso 1 1 calc R U . . .
C15 C 0.8911(10) 0.5992(9) 0.3163(5) 0.075(4) Uani 0.745(16) 1 d D U P B 1
H15A H 0.9161 0.6426 0.3195 0.090 Uiso 0.745(16) 1 calc R U P B 1
H15B H 0.9248 0.5640 0.3095 0.090 Uiso 0.745(16) 1 calc R U P B 1
C16 C 0.8597(9) 0.5792(10) 0.3519(5) 0.065(4) Uani 0.745(16) 1 d D U P B 1
H16A H 0.8969 0.5722 0.3693 0.078 Uiso 0.745(16) 1 calc R U P B 1
H16B H 0.8359 0.5350 0.3490 0.078 Uiso 0.745(16) 1 calc R U P B 1
C17 C 0.8093(9) 0.6309(9) 0.3672(6) 0.067(4) Uani 0.745(16) 1 d D U P B 1
H17A H 0.7745 0.6420 0.3491 0.080 Uiso 0.745(16) 1 calc R U P B 1
H17B H 0.7858 0.6106 0.3879 0.080 Uiso 0.745(16) 1 calc R U P B 1
C18 C 0.8456(12) 0.6959(10) 0.3787(6) 0.083(6) Uani 0.745(16) 1 d D U P B 1
H18A H 0.8949 0.6880 0.3790 0.124 Uiso 0.745(16) 1 calc R U P B 1
H18B H 0.8302 0.7088 0.4025 0.124 Uiso 0.745(16) 1 calc R U P B 1
H18C H 0.8349 0.7325 0.3619 0.124 Uiso 0.745(16) 1 calc R U P B 1
C15B C 0.896(2) 0.5996(14) 0.3141(13) 0.072(5) Uani 0.255(16) 1 d D U P B 2
H15C H 0.9411 0.6104 0.3038 0.087 Uiso 0.255(16) 1 calc R U P B 2
H15D H 0.8968 0.5524 0.3232 0.087 Uiso 0.255(16) 1 calc R U P B 2
C16B C 0.878(3) 0.650(3) 0.3437(14) 0.074(5) Uani 0.255(16) 1 d D U P B 2
H16C H 0.9175 0.6606 0.3592 0.088 Uiso 0.255(16) 1 calc R U P B 2
H16D H 0.8564 0.6920 0.3350 0.088 Uiso 0.255(16) 1 calc R U P B 2
C17B C 0.828(3) 0.600(3) 0.3607(13) 0.072(5) Uani 0.255(16) 1 d D U P B 2
H17C H 0.7896 0.5903 0.3443 0.086 Uiso 0.255(16) 1 calc R U P B 2
H17D H 0.8507 0.5566 0.3668 0.086 Uiso 0.255(16) 1 calc R U P B 2
C18B C 0.802(2) 0.636(3) 0.3941(12) 0.057(7) Uani 0.255(16) 1 d D U P B 2
H18D H 0.7624 0.6119 0.4033 0.085 Uiso 0.255(16) 1 calc R U P B 2
H18E H 0.7899 0.6830 0.3883 0.085 Uiso 0.255(16) 1 calc R U P B 2
H18F H 0.8385 0.6361 0.4120 0.085 Uiso 0.255(16) 1 calc R U P B 2

loop_
_atom_site_aniso_label
_atom_site_aniso_U_11
_atom_site_aniso_U_22
_atom_site_aniso_U_33
_atom_site_aniso_U_23
_atom_site_aniso_U_13
_atom_site_aniso_U_12
Sn1 0.0170(2) 0.0149(2) 0.0151(2) -0.00050(16) -0.00060(16) 0.00179(16)
Sn2 0.0228(3) 0.0184(2) 0.0212(2) 0.00195(18) 0.00176(18) 0.00243(18)
Sn3 0.0155(2) 0.0167(2) 0.0150(2) 0.00159(16) -0.00030(16) 0.00037(16)
Sn4 0.0156(2) 0.0163(2) 0.0152(2) 0.00044(16) 0.00177(16) 0.00087(16)
In1 0.0170(2) 0.0149(2) 0.0151(2) -0.00050(16) -0.00060(16) 0.00179(16)
In2 0.0228(3) 0.0184(2) 0.0212(2) 0.00195(18) 0.00176(18) 0.00243(18)
In3 0.0155(2) 0.0167(2) 0.0150(2) 0.00159(16) -0.00030(16) 0.00037(16)
In4 0.0156(2) 0.0163(2) 0.0152(2) 0.00044(16) 0.00177(16) 0.00087(16)
Rb1 0.0346(6) 0.0346(6) 0.0720(14) 0.000 0.000 0.000
Se1 0.0180(5) 0.0186(5) 0.0126(4) 0.000 0.000 0.0041(4)
Se2 0.0268(4) 0.0183(4) 0.0185(4) 0.0025(3) 0.0007(3) 0.0029(3)
Se3 0.0207(4) 0.0194(4) 0.0192(4) -0.0024(3) -0.0046(3) 0.0054(3)
Se4 0.0175(4) 0.0184(4) 0.0205(4) -0.0046(3) 0.0029(3) -0.0010(3)
Se5 0.0192(4) 0.0199(4) 0.0212(3) 0.0054(3) 0.0020(3) -0.0014(3)
Se6 0.0445(6) 0.0224(4) 0.0310(4) 0.0094(3) 0.0029(4) 0.0008(4)
Se7 0.0570(7) 0.0390(6) 0.0507(6) -0.0017(5) -0.0064(5) -0.0012(5)
Se8 0.0171(4) 0.0182(4) 0.0217(4) 0.0040(3) -0.0028(3) -0.0034(3)
Se9 0.0168(3) 0.0195(4) 0.0144(3) -0.0005(3) 0.0009(3) 0.0006(3)
Se10 0.0205(4) 0.0171(4) 0.0198(3) 0.0021(3) 0.0018(3) 0.0021(3)
N1 0.020(3) 0.052(5) 0.031(4) 0.012(3) 0.004(3) 0.005(3)
N2 0.024(4) 0.050(5) 0.027(3) 0.007(3) 0.004(3) 0.001(3)
N3 0.053(6) 0.044(5) 0.059(6) -0.001(4) 0.032(5) 0.010(4)
N4 0.056(6) 0.043(5) 0.074(7) -0.013(5) 0.023(5) 0.002(5)
C1 0.025(4) 0.050(6) 0.025(4) 0.007(4) 0.005(3) 0.009(4)
C2 0.032(5) 0.045(5) 0.029(4) 0.010(4) 0.002(4) 0.008(4)
C3 0.015(4) 0.058(6) 0.034(4) 0.005(4) 0.009(3) 0.010(4)
C4 0.030(5) 0.063(7) 0.030(4) -0.001(4) 0.001(4) 0.004(5)
C5 0.026(5) 0.068(8) 0.043(6) 0.013(5) 0.002(4) 0.005(5)
C6 0.031(5) 0.041(5) 0.050(6) 0.009(4) 0.011(4) 0.013(4)
C7 0.064(8) 0.045(6) 0.061(7) -0.023(6) 0.000(6) -0.003(6)
C8 0.073(10) 0.074(10) 0.057(7) -0.015(7) -0.002(7) -0.011(8)
C9 0.080(11) 0.066(9) 0.071(9) -0.020(7) 0.014(8) -0.015(8)
C10 0.100(12) 0.042(7) 0.074(9) 0.005(6) 0.026(9) 0.012(7)
C11 0.118(15) 0.044(8) 0.084(11) -0.015(7) 0.031(10) -0.031(9)
C12 0.038(5) 0.044(6) 0.059(6) -0.014(5) 0.026(5) -0.001(5)
C13 0.059(8) 0.065(8) 0.049(6) -0.010(6) 0.030(6) 0.003(6)
C14 0.046(7) 0.049(7) 0.085(9) 0.002(6) 0.028(7) 0.013(5)
C15 0.057(8) 0.071(8) 0.095(9) -0.032(8) -0.006(7) 0.010(7)
C16 0.050(7) 0.059(8) 0.086(8) -0.032(7) -0.005(7) 0.018(6)
C17 0.048(7) 0.070(8) 0.083(9) -0.032(8) -0.008(7) 0.025(7)
C18 0.085(11) 0.085(11) 0.079(10) -0.029(9) -0.024(9) 0.026(10)
C15B 0.056(10) 0.070(10) 0.090(10) -0.034(10) -0.006(9) 0.015(9)
C16B 0.061(10) 0.071(10) 0.088(10) -0.036(10) -0.005(10) 0.014(9)
C17B 0.058(10) 0.071(11) 0.087(10) -0.035(10) -0.006(10) 0.015(9)
C18B 0.053(14) 0.061(14) 0.057(14) -0.048(13) -0.006(13) 0.012(13)

loop_
_atom_type_symbol
_atom_type_description
_atom_type_scat_dispersion_real
_atom_type_scat_dispersion_imag
_atom_type_scat_source
C C 0.0181 0.0091 'International Tables Vol C Tables 4.2.6.8 and 6.1.1.4'
H H 0.0000 0.0000 'International Tables Vol C Tables 4.2.6.8 and 6.1.1.4'
N N 0.0311 0.0180 'International Tables Vol C Tables 4.2.6.8 and 6.1.1.4'
Se Se -0.7943 1.1372 'International Tables Vol C Tables 4.2.6.8 and 6.1.1.4'
In In 0.0822 5.0449 'International Tables Vol C Tables 4.2.6.8 and 6.1.1.4'
Sn Sn 0.0259 5.4591 'International Tables Vol C Tables 4.2.6.8 and 6.1.1.4'
Rb Rb -0.4688 1.6079 'International Tables Vol C Tables 4.2.6.8 and 6.1.1.4'

loop_
_geom_angle_atom_site_label_1
_geom_angle_atom_site_label_2
_geom_angle_atom_site_label_3
_geom_angle
_geom_angle_site_symmetry_1
_geom_angle_site_symmetry_3
Se4 Sn1 Se3 112.35(3) . .
Se4 Sn1 Se2 114.84(3) . .
Se3 Sn1 Se2 111.65(3) . .
Se4 Sn1 Se1 104.23(3) . .
Se3 Sn1 Se1 108.94(3) . .
Se2 Sn1 Se1 104.05(3) . .
Se5 Sn2 Se10 111.23(3) . .
Se5 Sn2 Se2 116.57(3) . .
Se10 Sn2 Se2 113.46(3) . .
Se5 Sn2 Se6 102.23(3) . .
Se10 Sn2 Se6 106.79(3) . .
Se2 Sn2 Se6 105.23(3) . .
Se5 Sn3 Se9 116.69(3) . .
Se5 Sn3 Se3 114.31(3) . .
Se9 Sn3 Se3 109.34(3) . .
Se5 Sn3 Se8 99.34(3) . .
Se9 Sn3 Se8 106.07(3) . .
Se3 Sn3 Se8 110.23(3) . .
Se9 Sn4 Se4 108.93(3) . .
Se9 Sn4 Se10 117.70(3) . .
Se4 Sn4 Se10 113.82(3) . .
Se9 Sn4 Se8 106.50(3) . 12_656
Se4 Sn4 Se8 106.88(3) . 12_656
Se10 Sn4 Se8 101.98(3) . 12_656
Se9 Rb1 Se9 174.84(2) . 3_655
Se9 Rb1 Se9 90.117(1) . 12_656
Se9 Rb1 Se9 90.116(1) 3_655 12_656
Se9 Rb1 Se9 90.115(1) . 10_666
Se9 Rb1 Se9 90.116(1) 3_655 10_666
Se9 Rb1 Se9 174.84(2) 12_656 10_666
Se9 Rb1 Se4 57.463(16) . 10_666
Se9 Rb1 Se4 118.162(15) 3_655 10_666
Se9 Rb1 Se4 119.317(15) 12_656 10_666
Se9 Rb1 Se4 64.930(16) 10_666 10_666
Se9 Rb1 Se4 119.315(16) . 3_655
Se9 Rb1 Se4 64.930(16) 3_655 3_655
Se9 Rb1 Se4 118.162(16) 12_656 3_655
Se9 Rb1 Se4 57.461(16) 10_666 3_655
Se4 Rb1 Se4 122.382(12) 10_666 3_655
Se9 Rb1 Se4 118.164(15) . 12_656
Se9 Rb1 Se4 57.461(16) 3_655 12_656
Se9 Rb1 Se4 64.930(16) 12_656 12_656
Se9 Rb1 Se4 119.317(15) 10_666 12_656
Se4 Rb1 Se4 85.92(2) 10_666 12_656
Se4 Rb1 Se4 122.382(12) 3_655 12_656
Se9 Rb1 Se4 64.929(16) . .
Se9 Rb1 Se4 119.316(16) 3_655 .
Se9 Rb1 Se4 57.461(16) 12_656 .
Se9 Rb1 Se4 118.162(16) 10_666 .
Se4 Rb1 Se4 122.382(12) 10_666 .
Se4 Rb1 Se4 85.92(2) 3_655 .
Se4 Rb1 Se4 122.381(12) 12_656 .
Se9 Rb1 Se3 65.238(16) . .
Se9 Rb1 Se3 118.860(16) 3_655 .
Se9 Rb1 Se3 120.636(16) 12_656 .
Se9 Rb1 Se3 55.010(16) 10_666 .
Se4 Rb1 Se3 92.462(15) 10_666 .
Se4 Rb1 Se3 54.090(16) 3_655 .
Se4 Rb1 Se3 174.078(16) 12_656 .
Se4 Rb1 Se3 63.186(16) . .
Se9 Rb1 Se3 118.859(16) . 3_655
Se9 Rb1 Se3 65.239(16) 3_655 3_655
Se9 Rb1 Se3 55.010(16) 12_656 3_655
Se9 Rb1 Se3 120.636(16) 10_666 3_655
Se4 Rb1 Se3 174.078(16) 10_666 3_655
Se4 Rb1 Se3 63.185(16) 3_655 3_655
Se4 Rb1 Se3 92.462(15) 12_656 3_655
Se4 Rb1 Se3 54.090(16) . 3_655
Se3 Rb1 Se3 89.70(2) . 3_655
Se9 Rb1 Se3 55.012(16) . 12_656
Se9 Rb1 Se3 120.636(16) 3_655 12_656
Se9 Rb1 Se3 65.239(16) 12_656 12_656
Se9 Rb1 Se3 118.860(16) 10_666 12_656
Se4 Rb1 Se3 54.090(16) 10_666 12_656
Se4 Rb1 Se3 174.078(16) 3_655 12_656
Se4 Rb1 Se3 63.185(16) 12_656 12_656
Se4 Rb1 Se3 92.462(15) . 12_656
Se3 Rb1 Se3 120.171(13) . 12_656
Se3 Rb1 Se3 120.171(13) 3_655 12_656
Se9 Rb1 Se3 120.638(16) . 10_666
Se9 Rb1 Se3 55.010(16) 3_655 10_666
Se9 Rb1 Se3 118.860(16) 12_656 10_666
Se9 Rb1 Se3 65.239(16) 10_666 10_666
Se4 Rb1 Se3 63.185(16) 10_666 10_666
Se4 Rb1 Se3 92.462(15) 3_655 10_666
Se4 Rb1 Se3 54.090(16) 12_656 10_666
Se4 Rb1 Se3 174.077(16) . 10_666
Se3 Rb1 Se3 120.171(13) . 10_666
Se3 Rb1 Se3 120.171(13) 3_655 10_666
Se3 Rb1 Se3 89.70(2) 12_656 10_666
Sn1 Se1 Sn1 103.69(4) 3_655 .
Sn1 Se2 Sn2 100.00(3) . .
Sn1 Se3 Sn3 102.35(3) . .
Sn1 Se3 Rb1 89.56(2) . .
Sn3 Se3 Rb1 85.06(2) . .
Sn1 Se4 Sn4 101.49(3) . .
Sn1 Se4 Rb1 89.83(2) . .
Sn4 Se4 Rb1 86.07(2) . .
Sn3 Se5 Sn2 99.90(3) . .
Se7 Se6 Sn2 95.93(5) . .
Se7 Se7 Se6 103.83(6) 3_665 .
Sn3 Se8 Sn4 102.90(3) . 10_666
Sn4 Se9 Sn3 100.25(3) . .
Sn4 Se9 Rb1 94.77(2) . .
Sn3 Se9 Rb1 93.88(2) . .
Sn4 Se10 Sn2 100.60(3) . .
C3 N1 C1 108.5(9) . .
C3 N1 C6 125.4(9) . .
C1 N1 C6 126.1(8) . .
C3 N2 C2 109.7(9) . .
C3 N2 C4 126.3(8) . .
C2 N2 C4 123.8(9) . .
C12 N3 C10 108.2(13) . .
C12 N3 C13 126.6(11) . .
C10 N3 C13 125.1(13) . .
C12 N4 C11 109.2(13) . .
C12 N4 C15 126.5(13) . .
C11 N4 C15 124.2(14) . .
C12 N4 C15B 126.5(14) . .
C11 N4 C15B 124.1(16) . .
C2 C1 N1 107.6(8) . .
C2 C1 H1A 126.2 . .
N1 C1 H1A 126.2 . .
C1 C2 N2 106.5(9) . .
C1 C2 H2A 126.7 . .
N2 C2 H2A 126.7 . .
N1 C3 N2 107.6(8) . .
N1 C3 C5 127.5(11) . .
N2 C3 C5 124.9(10) . .
N2 C4 H4A 109.5 . .
N2 C4 H4B 109.5 . .
H4A C4 H4B 109.5 . .
N2 C4 H4C 109.5 . .
H4A C4 H4C 109.5 . .
H4B C4 H4C 109.5 . .
C3 C5 H5A 109.5 . .
C3 C5 H5B 109.5 . .
H5A C5 H5B 109.5 . .
C3 C5 H5C 109.5 . .
H5A C5 H5C 109.5 . .
H5B C5 H5C 109.5 . .
N1 C6 C7 113.1(9) . .
N1 C6 H6A 109.0 . .
C7 C6 H6A 109.0 . .
N1 C6 H6B 109.0 . .
C7 C6 H6B 109.0 . .
H6A C6 H6B 107.8 . .
C6 C7 C8 113.6(12) . .
C6 C7 H7A 108.9 . .
C8 C7 H7A 108.9 . .
C6 C7 H7B 108.9 . .
C8 C7 H7B 108.9 . .
H7A C7 H7B 107.7 . .
C9 C8 C7 114.3(13) . .
C9 C8 H8A 108.7 . .
C7 C8 H8A 108.7 . .
C9 C8 H8B 108.7 . .
C7 C8 H8B 108.7 . .
H8A C8 H8B 107.6 . .
C8 C9 H9A 109.5 . .
C8 C9 H9B 109.5 . .
H9A C9 H9B 109.5 . .
C8 C9 H9C 109.5 . .
H9A C9 H9C 109.5 . .
H9B C9 H9C 109.5 . .
C11 C10 N3 106.5(14) . .
C11 C10 H10A 126.8 . .
N3 C10 H10A 126.8 . .
C10 C11 N4 107.4(13) . .
C10 C11 H11A 126.3 . .
N4 C11 H11A 126.3 . .
N4 C12 N3 108.7(11) . .
N4 C12 C14 126.8(13) . .
N3 C12 C14 124.4(12) . .
N3 C13 H13A 109.5 . .
N3 C13 H13B 109.5 . .
H13A C13 H13B 109.5 . .
N3 C13 H13C 109.5 . .
H13A C13 H13C 109.5 . .
H13B C13 H13C 109.5 . .
C12 C14 H14A 109.5 . .
C12 C14 H14B 109.5 . .
H14A C14 H14B 109.5 . .
C12 C14 H14C 109.5 . .
H14A C14 H14C 109.5 . .
H14B C14 H14C 109.5 . .
N4 C15 C16 115.0(16) . .
N4 C15 H15A 108.5 . .
C16 C15 H15A 108.5 . .
N4 C15 H15B 108.5 . .
C16 C15 H15B 108.5 . .
H15A C15 H15B 107.5 . .
C15 C16 C17 115.0(18) . .
C15 C16 H16A 108.5 . .
C17 C16 H16A 108.5 . .
C15 C16 H16B 108.5 . .
C17 C16 H16B 108.5 . .
H16A C16 H16B 107.5 . .
C18 C17 C16 111.2(16) . .
C18 C17 H17A 109.4 . .
C16 C17 H17A 109.4 . .
C18 C17 H17B 109.4 . .
C16 C17 H17B 109.4 . .
H17A C17 H17B 108.0 . .
C17 C18 H18A 109.5 . .
C17 C18 H18B 109.5 . .
H18A C18 H18B 109.5 . .
C17 C18 H18C 109.5 . .
H18A C18 H18C 109.5 . .
H18B C18 H18C 109.5 . .
N4 C15B C16B 106(3) . .
N4 C15B H15C 110.5 . .
C16B C15B H15C 110.5 . .
N4 C15B H15D 110.5 . .
C16B C15B H15D 110.5 . .
H15C C15B H15D 108.7 . .
C17B C16B C15B 92(4) . .
C17B C16B H16C 113.2 . .
C15B C16B H16C 113.2 . .
C17B C16B H16D 113.2 . .
C15B C16B H16D 113.2 . .
H16C C16B H16D 110.6 . .
C18B C17B C16B 105(4) . .
C18B C17B H17C 110.7 . .
C16B C17B H17C 110.7 . .
C18B C17B H17D 110.7 . .
C16B C17B H17D 110.7 . .
H17C C17B H17D 108.8 . .
C17B C18B H18D 109.5 . .
C17B C18B H18E 109.5 . .
H18D C18B H18E 109.5 . .
C17B C18B H18F 109.5 . .
H18D C18B H18F 109.5 . .
H18E C18B H18F 109.5 . .

loop_
_geom_bond_atom_site_label_1
_geom_bond_atom_site_label_2
_geom_bond_distance
_geom_bond_site_symmetry_2
Sn1 Se4 2.5385(9) .
Sn1 Se3 2.5475(9) .
Sn1 Se2 2.5568(9) .
Sn1 Se1 2.5608(7) .
Sn2 Se5 2.5536(9) .
Sn2 Se10 2.5562(9) .
Sn2 Se2 2.5650(9) .
Sn2 Se6 2.5801(10) .
Sn3 Se5 2.5313(9) .
Sn3 Se9 2.5425(9) .
Sn3 Se3 2.5493(9) .
Sn3 Se8 2.5545(9) .
Sn4 Se9 2.5390(9) .
Sn4 Se4 2.5397(9) .
Sn4 Se10 2.5438(9) .
Sn4 Se8 2.5587(9) 12_656
Rb1 Se9 3.6464(8) .
Rb1 Se9 3.6464(8) 3_655
Rb1 Se9 3.6464(8) 12_656
Rb1 Se9 3.6464(8) 10_666
Rb1 Se4 4.0294(8) 10_666
Rb1 Se4 4.0294(8) 3_655
Rb1 Se4 4.0294(8) 12_656
Rb1 Se4 4.0295(8) .
Rb1 Se3 4.0358(8) .
Rb1 Se3 4.0359(8) 3_655
Rb1 Se3 4.0359(8) 12_656
Rb1 Se3 4.0359(8) 10_666
Se1 In1 2.5607(7) 3_655
Se1 Sn1 2.5607(7) 3_655
Se6 Se7 2.3195(16) .
Se7 Se7 2.316(3) 3_665
Se8 In4 2.5586(9) 10_666
Se8 Sn4 2.5586(9) 10_666
N1 C3 1.324(13) .
N1 C1 1.388(12) .
N1 C6 1.470(14) .
N2 C3 1.339(14) .
N2 C2 1.371(11) .
N2 C4 1.468(13) .
N3 C12 1.332(17) .
N3 C10 1.386(17) .
N3 C13 1.456(17) .
N4 C12 1.309(16) .
N4 C11 1.37(2) .
N4 C15 1.459(19) .
N4 C15B 1.46(2) .
C1 C2 1.338(15) .
C1 H1A 0.9500 .
C2 H2A 0.9500 .
C3 C5 1.457(14) .
C4 H4A 0.9800 .
C4 H4B 0.9800 .
C4 H4C 0.9800 .
C5 H5A 0.9800 .
C5 H5B 0.9800 .
C5 H5C 0.9800 .
C6 C7 1.502(17) .
C6 H6A 0.9900 .
C6 H6B 0.9900 .
C7 C8 1.554(18) .
C7 H7A 0.9900 .
C7 H7B 0.9900 .
C8 C9 1.44(2) .
C8 H8A 0.9900 .
C8 H8B 0.9900 .
C9 H9A 0.9800 .
C9 H9B 0.9800 .
C9 H9C 0.9800 .
C10 C11 1.34(2) .
C10 H10A 0.9500 .
C11 H11A 0.9500 .
C12 C14 1.482(17) .
C13 H13A 0.9800 .
C13 H13B 0.9800 .
C13 H13C 0.9800 .
C14 H14A 0.9800 .
C14 H14B 0.9800 .
C14 H14C 0.9800 .
C15 C16 1.528(14) .
C15 H15A 0.9900 .
C15 H15B 0.9900 .
C16 C17 1.529(13) .
C16 H16A 0.9900 .
C16 H16B 0.9900 .
C17 C18 1.523(14) .
C17 H17A 0.9900 .
C17 H17B 0.9900 .
C18 H18A 0.9800 .
C18 H18B 0.9800 .
C18 H18C 0.9800 .
C15B C16B 1.527(14) .
C15B H15C 0.9900 .
C15B H15D 0.9900 .
C16B C17B 1.527(15) .
C16B H16C 0.9900 .
C16B H16D 0.9900 .
C17B C18B 1.526(15) .
C17B H17C 0.9900 .
C17B H17D 0.9900 .
C18B H18D 0.9800 .
C18B H18E 0.9800 .
C18B H18F 0.9800 .
